data_7033560
loop_
_publ_author_name
'Pitarch-Jarque, Javier'
'Belda, Raquel'
'Lloret, Francesc'
'Ferrando-Soria, Jes\'us'
'Navarro, Pilar'
'Lopera, Alberto'
'Garc\'ia-Espa\~na, Enrique'

_publ_section_title
;
 &quot;3 + 1 = 6 + 2&quot; in Cu(ii) coordination chemistry of 1H-pyrazole
 aza cryptands.
;
_journal_issue 7
_journal_name_full 'Dalton transactions (Cambridge, England : 2003)'
_journal_page_first 3378
_journal_page_last 3383
_journal_paper_doi 10.1039/c4dt03650f
_journal_volume 44
_journal_year 2015
_chemical_absolute_configuration unk
_chemical_formula_moiety 'C27 H46 Cu2 N14, 2(Cl O4), 2(H2 O)'
_chemical_formula_sum 'C27 H50 Cl2 Cu2 N14 O10'
_chemical_formula_weight 928.79
_space_group_crystal_system monoclinic
_space_group_IT_number 4
_space_group_name_Hall 'P 2yb'
_space_group_name_H-M_alt 'P 1 21 1'
_symmetry_space_group_name_Hall 'P 2yb'
_symmetry_space_group_name_H-M 'P 1 21 1'
_atom_sites_solution_hydrogens mixed
_audit_creation_date 2014-01-20
_audit_creation_method
;
Olex2 1.2
(compiled 2013.12.10 svn.r2850 for OlexSys, GUI svn.r4736)
;
_audit_update_record
;
2014-11-18 deposited with the CCDC.
2015-01-06 downloaded from the CCDC.
;
_cell_angle_alpha 90
_cell_angle_beta 92.552(2)
_cell_angle_gamma 90
_cell_formula_units_Z 2
_cell_length_a 12.3240(4)
_cell_length_b 10.0650(3)
_cell_length_c 15.2650(5)
_cell_measurement_reflns_used 4511
_cell_measurement_temperature 293(2)
_cell_measurement_theta_max 27.485
_cell_measurement_theta_min 0.998
_cell_volume 1891.61(10)
_computing_cell_refinement 'HKL Scalepack ,Otwinowski & Minor 1997.'
_computing_data_collection 'Collect (Bruker AXS BV, 1997-2004)'
_computing_data_reduction 'HKL Denzo & Scalepack ,Otwinowski & Minor 1997.'
_computing_molecular_graphics 'Olex2 (Dolomanov et al., 2009)'
_computing_publication_material 'Olex2 (Dolomanov et al., 2009)'
_computing_structure_refinement 'ShelXL (Sheldrick, 2008)'
_computing_structure_solution Sir92
_diffrn_ambient_temperature 293(2)
_diffrn_detector_area_resol_mean 9
_diffrn_measured_fraction_theta_full 0.995
_diffrn_measured_fraction_theta_max 0.995
_diffrn_measurement_device '95mm CCD camera on \k-goniostat'
_diffrn_measurement_device_type KappaCCD
_diffrn_measurement_method CCD
_diffrn_radiation_monochromator 'horizonally mounted graphite crystal'
_diffrn_radiation_source 'fine-focus sealed tube'
_diffrn_radiation_type MoK\a
_diffrn_radiation_wavelength 0.71073
_diffrn_reflns_av_unetI/netI 0.0509
_diffrn_reflns_Laue_measured_fraction_full 0.995
_diffrn_reflns_Laue_measured_fraction_max 0.995
_diffrn_reflns_number 8541
_diffrn_reflns_point_group_measured_fraction_full 0.995
_diffrn_reflns_point_group_measured_fraction_max 0.995
_diffrn_reflns_theta_full 25.000
_diffrn_reflns_theta_max 24.993
_diffrn_reflns_theta_min 2.079
_exptl_absorpt_coefficient_mu 1.338
_exptl_absorpt_correction_T_max 0.5195
_exptl_absorpt_correction_T_min 0.5123
_exptl_absorpt_correction_type cylinder
_exptl_absorpt_process_details
;
Interpolation using  Int.Tab. Vol. C (1992) p. 523,Tab. 6.3.3.3
for values of muR in the range 0-2.5, and Int.Tab. Vol.II (1959)
p.302; Table 5.3.6 B for muR in the range 2.6-10.0.
The interpolation procedure of C.W.Dwiggins Jr (Acta Cryst.(1975)
A31,146-148) is used with some modification.
;
_exptl_crystal_colour blue
_exptl_crystal_density_diffrn 1.631
_exptl_crystal_description block
_exptl_crystal_F_000 964
_exptl_crystal_preparation 'Magnetic properties'
_exptl_crystal_recrystallization_method 'Re-crystallisation from solvent: water'
_exptl_crystal_size_max 0.3
_exptl_crystal_size_mid 0.2
_exptl_crystal_size_min 0.15
_refine_diff_density_max 0.465
_refine_diff_density_min -0.387
_refine_diff_density_rms 0.063
_refine_ls_abs_structure_details
;
 Flack x determined using 2072 quotients [(I+)-(I-)]/[(I+)+(I-)]
 (Parsons and Flack (2004), Acta Cryst. A60, s61).
;
_refine_ls_abs_structure_Flack 0.007(11)
_refine_ls_extinction_method none
_refine_ls_goodness_of_fit_ref 1.050
_refine_ls_hydrogen_treatment mixed
_refine_ls_matrix_type full
_refine_ls_number_parameters 549
_refine_ls_number_reflns 6643
_refine_ls_number_restraints 56
_refine_ls_restrained_S_all 1.050
_refine_ls_R_factor_all 0.0731
_refine_ls_R_factor_gt 0.0479
_refine_ls_shift/su_max 0.000
_refine_ls_shift/su_mean 0.000
_refine_ls_structure_factor_coef Fsqd
_refine_ls_weighting_details 'w=1/[\s^2^(Fo^2^)+(0.0489P)^2^+2.2814P] where P=(Fo^2^+2Fc^2^)/3'
_refine_ls_weighting_scheme calc
_refine_ls_wR_factor_gt 0.1043
_refine_ls_wR_factor_ref 0.1193
_reflns_Friedel_coverage 0.881
_reflns_Friedel_fraction_full 0.995
_reflns_Friedel_fraction_max 0.995
_reflns_number_gt 5281
_reflns_number_total 6643
_reflns_threshold_expression 'I > 2\s(I)'
_cod_data_source_file c4dt03650f2.cif
_cod_data_source_block Compound_1
_cod_depositor_comments 'Adding full bibliography for 7033560--7033563.cif.'
_cod_database_code 7033560
_shelxl_version_number 2013-4
_shelx_space_group_comment
;
The symmetry employed for this shelxl refinement is uniquely defined
by the following loop, which should always be used as a source of
symmetry information in preference to the above space-group names.
They are only intended as comments.
;
_exptl_absorpt_correction_t_ave 0.5165
_olex2_refinement_description
;
1. Fixed Uiso
 At 1.2 times of:
  All C(H) groups, All C(H,H) groups, All N(H) groups, All N(H,H) groups, All
  O(H,H) groups
2. Restrained distances
 O2-H2C = O2-H2D
 0.82 with sigma of 0.02
 O1-H1C = O1-H1D
 0.82 with sigma of 0.02
 N11-H11
 0.9 with sigma of 0.02
 H14-N14
 0.9 with sigma of 0.02
 H16B-H17B
 2.2 with sigma of 0.01
 C18-C17
 1.5 with sigma of 0.02
 C18B-C17B
 1.5 with sigma of 0.02
3. Rigid bond restraints
 N10, C16
 with sigma for 1-2 distances of 0.01 and sigma for 1-3 distances of 0.01
 C5, C6
 with sigma for 1-2 distances of 0.01 and sigma for 1-3 distances of 0.01
 C10, C11
 with sigma for 1-2 distances of 0.01 and sigma for 1-3 distances of 0.01
 Cl2, O22
 with sigma for 1-2 distances of 0.005 and sigma for 1-3 distances of 0.01
4. Uiso/Uaniso restraints and constraints
C13 \\sim C12: within 1.7A with sigma of 0.01 and sigma for terminal atoms of
0.04
C15 \\sim C16 \\sim C18 \\sim C17 \\sim N10: within 1.7A with sigma of 0.01 and
sigma for terminal atoms of 0.02
Uanis(C17) \\sim Ueq: with sigma of 0.008 and sigma for terminal atoms of 0.2
Uanis(C16) \\sim Ueq: with sigma of 0.005 and sigma for terminal atoms of 0.01
5. Others
 Fixed Sof: H10(0.5) H10A(0.5) C18(0.5) H18A(0.5) H18B(0.5) O23(0.5) O22(0.5)
 O21(0.5) C17(0.5) H17A(0.5) H17B(0.5) C18B(0.5) H18C(0.5) H18D(0.5) O23B(0.5)
 O22B(0.5) O21B(0.5) C17B(0.5) H17C(0.5) H17D(0.5)
6.a Riding coordinates:
 N2(H2), N13(H13), C25(H25A,H25B), N5(H5), C21(H21A,H21B), C14(H14A), C20(H20A,
 H20B), C23(H23), C1(H1A,H1B), C19(H19A,H19B), N7(H7), C26(H26A,H26B), C2(H2A,
 H2B), C11(H11A,H11B), C5(H5A), C9(H9A,H9B), C27(H27A,H27B), C3(H3A,H3B),
 C10(H10B,H10C), C12(H12A,H12B), C7(H7A,H7B), C16(H16A,H16B)
6.b Rotating group with stretchable bonds:
 N11(H11), N14(H14), O2(H2C,H2D), O1(H1C,H1D)
6.c Ternary CH refined with riding coordinates:
 N10(H10), N10(H10A)
6.d Secondary CH2 refined with riding coordinates:
 C8(H8A,H8B), C18(H18A,H18B), C17(H17A,H17B), C18B(H18C,H18D), C17B(H17C,H17D)
;

loop_
_space_group_symop_operation_xyz
'x, y, z'
'-x, y+1/2, -z'

loop_
_atom_site_label
_atom_site_type_symbol
_atom_site_fract_x
_atom_site_fract_y
_atom_site_fract_z
_atom_site_U_iso_or_equiv
_atom_site_adp_type
_atom_site_occupancy
_atom_site_site_symmetry_order
_atom_site_calc_flag
_atom_site_refinement_flags_posn
_atom_site_refinement_flags_adp
_atom_site_refinement_flags_occupancy
_atom_site_disorder_assembly
_atom_site_disorder_group
Cu1 Cu 0.48006(7) 0.33906(9) 0.36176(6) 0.0400(2) Uani 1 1 d . . . . .
Cu2 Cu 0.77126(9) 0.18418(12) 0.32687(7) 0.0542(3) Uani 1 1 d . . . . .
Cl1 Cl 0.0864(2) 0.8480(4) 0.23972(16) 0.0745(7) Uani 1 1 d . . . . .
N3 N 0.5286(5) 0.1988(7) 0.2860(4) 0.0430(16) Uani 1 1 d . . . . .
N4 N 0.6281(6) 0.1455(8) 0.2759(5) 0.0521(19) Uani 1 1 d . . . . .
N9 N 0.6187(5) 0.3568(7) 0.4256(4) 0.0427(16) Uani 1 1 d . . . . .
N2 N 0.3270(6) 0.2652(8) 0.3158(5) 0.0495(18) Uani 1 1 d . . . . .
H2 H 0.2943 0.2239 0.3648 0.059 Uiso 1 1 d R . . . .
N8 N 0.7173(6) 0.2957(8) 0.4170(4) 0.0500(19) Uani 1 1 d . . . . .
N12 N 0.6319(6) 0.8236(7) -0.0231(4) 0.0485(16) Uani 1 1 d . . . . .
N13 N 0.7407(6) 0.7924(7) -0.0204(5) 0.0504(18) Uani 1 1 d . . . . .
H13 H 0.8040 0.8350 -0.0238 0.061 Uiso 1 1 d R . . . .
N1 N 0.4203(5) 0.5169(7) 0.2757(4) 0.0404(15) Uani 1 1 d . . . . .
N10 N 0.4344(7) 0.4642(8) 0.4610(5) 0.0548(19) Uani 1 1 d . U . . .
H10 H 0.3604 0.4496 0.4799 0.066 Uiso 0.5 1 calc R . P A 1
H10A H 0.3789 0.4103 0.4883 0.066 Uiso 0.5 1 calc R . P B 2
N11 N 0.4240(6) 0.6279(7) 0.0685(5) 0.0507(18) Uani 1 1 d D . . . .
H11 H 0.425(7) 0.540(3) 0.066(3) 0.061 Uiso 1 1 d DGR . . . .
N14 N 0.8810(6) 0.5004(8) 0.0649(5) 0.0549(19) Uani 1 1 d D . . . .
H14 H 0.836(6) 0.433(5) 0.048(3) 0.066 Uiso 1 1 d DGR . . . .
C25 C 0.8718(7) 0.6045(10) 0.0014(7) 0.060(2) Uani 1 1 d . . . . .
H25A H 0.8915 0.5717 -0.0548 0.073 Uiso 1 1 d R . . . .
H25B H 0.9195 0.6758 0.0192 0.073 Uiso 1 1 d R . . . .
N5 N 0.8108(8) 0.0423(9) 0.2350(6) 0.069(3) Uani 1 1 d . . . . .
H5 H 0.8705 -0.0122 0.2558 0.082 Uiso 1 1 d R . . . .
C24 C 0.7588(7) 0.6615(9) -0.0098(5) 0.047(2) Uani 1 1 d . . . . .
C15 C 0.6200(8) 0.4136(10) 0.5057(6) 0.059(2) Uani 1 1 d . . . . .
C4 C 0.4540(8) 0.1194(8) 0.2460(6) 0.049(2) Uani 1 1 d . . . . .
N6 N 0.8685(5) 0.3202(8) 0.2402(4) 0.0497(18) Uani 1 1 d . . . . .
C21 C 0.4623(7) 0.7010(10) -0.0073(6) 0.052(2) Uani 1 1 d . . . . .
H21A H 0.4369 0.7910 -0.0054 0.062 Uiso 1 1 d R . . . .
H21B H 0.4348 0.6594 -0.0604 0.062 Uiso 1 1 d R . . . .
C22 C 0.5832(6) 0.7069(9) -0.0134(5) 0.0432(19) Uani 1 1 d . . . . .
C14 C 0.7195(9) 0.3933(10) 0.5475(6) 0.065(3) Uani 1 1 d . . . . .
H14A H 0.7345 0.4308 0.6046 0.078 Uiso 1 1 d R . . . .
C20 C 0.4775(8) 0.6686(10) 0.1513(6) 0.061(2) Uani 1 1 d . . . . .
H20A H 0.4319 0.7296 0.1811 0.073 Uiso 1 1 d R . . . .
H20B H 0.5451 0.7110 0.1398 0.073 Uiso 1 1 d R . . . .
C13 C 0.7780(7) 0.3171(12) 0.4913(6) 0.060(2) Uani 1 1 d . . . . .
C23 C 0.6592(7) 0.6028(10) -0.0056(6) 0.055(2) Uani 1 1 d . . . . .
H23 H 0.6554 0.5081 0.0008 0.066 Uiso 1 1 d R . . . .
C1 C 0.3208(7) 0.4705(10) 0.2283(6) 0.051(2) Uani 1 1 d . . . . .
H1A H 0.3407 0.4262 0.1756 0.061 Uiso 1 1 d R . . . .
H1B H 0.2757 0.5456 0.2133 0.061 Uiso 1 1 d R . . . .
C8 C 0.8412(11) 0.1176(12) 0.1544(8) 0.080(3) Uani 1 1 d . . . . .
H8A H 0.8766 0.0575 0.1150 0.096 Uiso 1 1 calc R . . . .
H8B H 0.7757 0.1504 0.1242 0.096 Uiso 1 1 calc R . . . .
C6 C 0.6130(9) 0.0327(9) 0.2278(6) 0.056(2) Uani 1 1 d . U . . .
C19 C 0.5038(7) 0.5552(9) 0.2164(6) 0.052(2) Uani 1 1 d . . . . .
H19A H 0.5208 0.4800 0.1808 0.063 Uiso 1 1 d R . . . .
H19B H 0.5677 0.5826 0.2499 0.063 Uiso 1 1 d R . . . .
N7 N 0.9136(6) 0.1942(12) 0.4082(5) 0.076(3) Uani 1 1 d . . . . .
H7 H 0.9379 0.1053 0.4205 0.091 Uiso 1 1 d R . . . .
C26 C 0.8458(8) 0.5382(11) 0.1547(7) 0.064(3) Uani 1 1 d . . . . .
H26A H 0.7917 0.6066 0.1484 0.077 Uiso 1 1 d R . . . .
H26B H 0.9070 0.5709 0.1893 0.077 Uiso 1 1 d R . . . .
C2 C 0.2558(7) 0.3738(10) 0.2831(6) 0.059(3) Uani 1 1 d . . . . .
H2A H 0.2266 0.4209 0.3314 0.071 Uiso 1 1 d R . . . .
H2B H 0.1974 0.3372 0.2470 0.071 Uiso 1 1 d R . . . .
C11 C 0.9971(9) 0.2657(14) 0.3626(7) 0.081(3) Uani 1 1 d . U . . .
H11A H 1.0360 0.2038 0.3279 0.097 Uiso 1 1 d R . . . .
H11B H 1.0465 0.3069 0.4048 0.097 Uiso 1 1 d R . . . .
C5 C 0.5068(9) 0.0153(9) 0.2069(7) 0.063(3) Uani 1 1 d . U . . .
H5A H 0.4646 -0.0499 0.1745 0.076 Uiso 1 1 d R . . . .
C9 C 0.9136(9) 0.2297(11) 0.1751(7) 0.067(3) Uani 1 1 d . . . . .
H9A H 0.9814 0.1938 0.1977 0.081 Uiso 1 1 d R . . . .
H9B H 0.9250 0.2768 0.1216 0.081 Uiso 1 1 d R . . . .
C27 C 0.7981(7) 0.4248(10) 0.2037(6) 0.054(2) Uani 1 1 d . . . . .
H27A H 0.7617 0.4674 0.2504 0.065 Uiso 1 1 d R . . . .
H27B H 0.7453 0.3858 0.1633 0.065 Uiso 1 1 d R . . . .
C3 C 0.3383(7) 0.1595(10) 0.2491(7) 0.062(3) Uani 1 1 d . . . . .
H3A H 0.3147 0.1956 0.1932 0.074 Uiso 1 1 d R . . . .
H3B H 0.2938 0.0845 0.2625 0.074 Uiso 1 1 d R . . . .
C10 C 0.9534(8) 0.3717(12) 0.3025(7) 0.072(3) Uani 1 1 d . U . . .
H10B H 0.9236 0.4405 0.3378 0.086 Uiso 1 1 d R . . . .
H10C H 1.0121 0.4071 0.2705 0.086 Uiso 1 1 d R . . . .
O12 O 0.1878(8) 0.8766(12) 0.2073(7) 0.136(5) Uani 1 1 d . . . . .
O13 O 0.0585(10) 0.9450(12) 0.3019(7) 0.131(4) Uani 1 1 d . . . . .
C12 C 0.8876(9) 0.2517(15) 0.4959(7) 0.083(3) Uani 1 1 d . . . . .
H12A H 0.8891 0.1837 0.5400 0.099 Uiso 1 1 d R . . . .
H12B H 0.9410 0.3181 0.5112 0.099 Uiso 1 1 d R . . . .
C7 C 0.7161(10) -0.0430(11) 0.2118(8) 0.076(3) Uani 1 1 d . . . . .
H7A H 0.7195 -0.1196 0.2493 0.091 Uiso 1 1 d R . . . .
H7B H 0.7177 -0.0709 0.1517 0.091 Uiso 1 1 d R . . . .
O14 O 0.0069(8) 0.8393(14) 0.1701(6) 0.128(3) Uani 1 1 d . . . . .
Cl2 Cl 0.2185(2) 0.2588(3) 0.56956(18) 0.0774(8) Uani 1 1 d . U . . .
O24 O 0.1896(14) 0.3900(14) 0.5680(11) 0.193(8) Uani 1 1 d . . . . .
C16 C 0.5167(10) 0.4744(12) 0.5331(7) 0.082(3) Uani 1 1 d . U . . .
H16A H 0.4925 0.4357 0.5863 0.099 Uiso 1 1 d R . . . .
H16B H 0.5312 0.5672 0.5423 0.099 Uiso 1 1 d DR . . . .
C18 C 0.387(4) 0.617(5) 0.334(2) 0.049(7) Uani 0.5 1 d D . P C 1
H18A H 0.3116 0.6036 0.3467 0.059 Uiso 0.5 1 calc R . P C 1
H18B H 0.3944 0.7032 0.3072 0.059 Uiso 0.5 1 calc R . P C 1
O23 O 0.1245(15) 0.156(2) 0.552(2) 0.112(7) Uani 0.5 1 d . . P D 1
O22 O 0.272(2) 0.194(2) 0.6451(11) 0.101(6) Uani 0.5 1 d . U P D 1
O21 O 0.284(3) 0.242(4) 0.500(2) 0.131(14) Uani 0.5 1 d . . P D 1
C17 C 0.4547(18) 0.6123(18) 0.4179(9) 0.052(4) Uani 0.5 1 d D U P C 1
H17A H 0.4326 0.6817 0.4574 0.063 Uiso 0.5 1 calc R . P C 1
H17B H 0.5309 0.6246 0.4065 0.063 Uiso 0.5 1 calc DR . P C 1
C18B C 0.410(4) 0.630(5) 0.3456(19) 0.053(9) Uani 0.5 1 d D . P C 2
H18C H 0.4793 0.6737 0.3561 0.064 Uiso 0.5 1 calc R . P C 2
H18D H 0.3579 0.6965 0.3236 0.064 Uiso 0.5 1 calc R . P C 2
O23B O 0.217(4) 0.211(4) 0.488(2) 0.156(16) Uani 0.5 1 d . . P D 2
O22B O 0.155(3) 0.214(5) 0.622(2) 0.219(19) Uani 0.5 1 d . . P D 2
O21B O 0.3259(18) 0.265(3) 0.602(3) 0.166(12) Uani 0.5 1 d . . P D 2
C17B C 0.3719(19) 0.5726(19) 0.4294(11) 0.057(5) Uani 0.5 1 d D . P C 2
H17C H 0.3735 0.6416 0.4738 0.069 Uiso 0.5 1 calc R . P C 2
H17D H 0.2971 0.5440 0.4202 0.069 Uiso 0.5 1 calc R . P C 2
O2 O 0.2109(6) 0.7329(8) 0.0447(5) 0.080(2) Uani 1 1 d D . . . .
H2C H 0.2729(17) 0.7137(9) 0.0552(5) 0.096 Uiso 1 1 d DGR . . . .
H2D H 0.1869(8) 0.7368(8) 0.0960(14) 0.096 Uiso 1 1 d DGR . . . .
O1 O 0.1081(6) 0.4764(8) 0.0688(6) 0.081(2) Uani 1 1 d D . . . .
H1C H 0.0628(13) 0.5178(13) 0.0925(8) 0.097 Uiso 1 1 d DGR . . . .
H1D H 0.1475(11) 0.5352(17) 0.0506(7) 0.097 Uiso 1 1 d DGR . . . .
O11 O 0.1000(10) 0.7230(11) 0.2792(8) 0.128(4) Uani 1 1 d . . . . .

loop_
_atom_site_aniso_label
_atom_site_aniso_U_11
_atom_site_aniso_U_22
_atom_site_aniso_U_33
_atom_site_aniso_U_23
_atom_site_aniso_U_13
_atom_site_aniso_U_12
Cu1 0.0394(5) 0.0449(5) 0.0355(5) -0.0010(5) -0.0005(4) -0.0027(5)
Cu2 0.0433(6) 0.0775(8) 0.0420(6) 0.0120(6) 0.0056(4) 0.0086(6)
Cl1 0.0676(15) 0.0917(19) 0.0637(14) -0.0150(16) -0.0006(12) 0.0020(16)
N3 0.041(4) 0.046(4) 0.041(3) -0.002(3) -0.004(3) -0.008(3)
N4 0.052(4) 0.056(5) 0.048(4) -0.003(3) 0.001(3) 0.015(4)
N9 0.044(4) 0.041(4) 0.042(3) -0.003(3) -0.006(3) -0.007(3)
N2 0.045(4) 0.060(5) 0.043(4) 0.009(3) 0.003(3) -0.015(4)
N8 0.036(4) 0.072(5) 0.041(4) 0.004(3) -0.001(3) -0.006(3)
N12 0.048(4) 0.044(4) 0.054(4) 0.009(4) 0.003(3) 0.000(4)
N13 0.045(4) 0.056(5) 0.050(4) 0.003(3) 0.002(3) -0.006(3)
N1 0.041(4) 0.042(4) 0.038(3) -0.011(3) 0.005(3) -0.002(3)
N10 0.062(5) 0.067(5) 0.034(4) -0.006(3) -0.001(3) 0.006(4)
N11 0.058(5) 0.040(4) 0.056(4) 0.001(3) 0.014(4) -0.005(3)
N14 0.044(4) 0.067(5) 0.054(4) 0.009(4) 0.004(3) 0.004(4)
C25 0.046(5) 0.073(7) 0.063(6) 0.012(5) 0.010(4) 0.004(5)
N5 0.072(6) 0.062(5) 0.075(6) 0.021(4) 0.029(5) 0.028(5)
C24 0.045(5) 0.048(5) 0.050(5) 0.007(4) 0.003(4) 0.000(4)
C15 0.068(6) 0.053(5) 0.056(5) -0.018(4) -0.017(5) 0.003(4)
C4 0.062(6) 0.038(5) 0.047(5) 0.001(4) -0.009(4) -0.008(4)
N6 0.037(4) 0.070(5) 0.042(4) 0.001(4) 0.006(3) 0.014(4)
C21 0.051(5) 0.050(5) 0.055(5) 0.005(4) 0.007(4) -0.001(4)
C22 0.040(4) 0.051(5) 0.039(4) 0.009(4) 0.005(3) 0.006(4)
C14 0.081(7) 0.068(6) 0.043(5) 0.003(5) -0.019(5) -0.016(5)
C20 0.077(6) 0.046(5) 0.060(5) -0.005(5) 0.018(5) -0.016(5)
C13 0.040(4) 0.095(7) 0.044(4) 0.007(5) -0.005(4) -0.009(5)
C23 0.053(6) 0.051(5) 0.062(6) 0.014(4) 0.006(4) 0.001(4)
C1 0.035(4) 0.064(6) 0.054(5) 0.005(4) -0.001(4) 0.000(4)
C8 0.102(9) 0.078(8) 0.063(7) -0.010(6) 0.024(6) 0.019(7)
C6 0.081(7) 0.036(5) 0.053(5) 0.002(4) 0.004(5) 0.011(5)
C19 0.045(5) 0.054(6) 0.058(6) -0.007(4) 0.005(4) -0.006(4)
N7 0.051(5) 0.125(8) 0.052(5) 0.019(5) 0.001(4) 0.007(5)
C26 0.053(6) 0.072(7) 0.065(7) 0.011(5) -0.010(5) 0.005(5)
C2 0.035(5) 0.079(8) 0.062(6) -0.004(5) 0.002(4) -0.005(4)
C11 0.051(6) 0.125(10) 0.067(7) 0.014(7) 0.003(5) 0.002(6)
C5 0.083(7) 0.037(5) 0.070(6) -0.007(5) -0.010(6) -0.013(5)
C9 0.066(7) 0.080(7) 0.058(6) 0.004(5) 0.026(5) 0.019(5)
C27 0.040(5) 0.078(7) 0.045(5) 0.006(5) 0.007(4) 0.008(4)
C3 0.052(5) 0.064(6) 0.067(6) -0.002(5) -0.010(5) -0.017(5)
C10 0.046(5) 0.094(9) 0.075(6) 0.004(6) -0.011(5) 0.007(5)
O12 0.107(7) 0.161(11) 0.144(9) -0.059(8) 0.050(7) -0.050(7)
O13 0.138(9) 0.158(10) 0.096(7) -0.059(7) -0.009(6) 0.061(8)
C12 0.056(6) 0.143(9) 0.049(5) 0.006(6) -0.004(5) 0.004(6)
C7 0.092(9) 0.065(7) 0.072(7) -0.004(6) 0.012(6) 0.027(6)
O14 0.132(8) 0.137(8) 0.110(7) -0.010(8) -0.053(6) -0.009(8)
Cl2 0.0656(17) 0.108(2) 0.0600(16) 0.0038(15) 0.0125(13) 0.0165(15)
O24 0.237(17) 0.126(11) 0.211(15) -0.059(10) -0.046(13) 0.093(11)
C16 0.085(5) 0.084(5) 0.075(5) -0.023(4) -0.016(4) 0.019(4)
C18 0.058(12) 0.048(13) 0.042(12) -0.009(12) -0.009(10) 0.006(11)
O23 0.072(12) 0.110(16) 0.15(2) 0.006(15) -0.005(13) -0.013(11)
O22 0.130(19) 0.105(15) 0.065(10) 0.015(10) -0.013(10) 0.023(14)
O21 0.18(3) 0.13(2) 0.09(2) -0.025(15) 0.09(2) -0.055(19)
C17 0.060(7) 0.052(7) 0.044(7) -0.013(6) 0.003(6) 0.011(6)
C18B 0.07(2) 0.050(15) 0.034(14) -0.024(11) -0.012(12) -0.005(14)
O23B 0.29(5) 0.10(2) 0.073(15) 0.003(15) 0.04(3) 0.00(3)
O22B 0.19(3) 0.33(6) 0.14(2) 0.03(3) 0.10(3) -0.09(3)
O21B 0.057(13) 0.20(3) 0.24(4) -0.02(3) -0.033(17) 0.029(15)
C17B 0.077(14) 0.056(11) 0.038(9) -0.008(8) -0.003(9) 0.027(11)
O2 0.065(5) 0.108(6) 0.068(4) -0.007(4) 0.010(4) 0.016(4)
O1 0.048(4) 0.073(5) 0.122(7) -0.009(5) 0.013(4) 0.007(4)
O11 0.139(9) 0.104(8) 0.140(9) 0.014(7) 0.001(7) 0.024(6)

loop_
_atom_type_symbol
_atom_type_description
_atom_type_scat_dispersion_real
_atom_type_scat_dispersion_imag
_atom_type_scat_source
C C 0.0030 0.0020 'International Tables Vol C Tables 4.2.6.8 and 6.1.1.4'
H H 0.0000 0.0000 'International Tables Vol C Tables 4.2.6.8 and 6.1.1.4'
Cl Cl 0.1480 0.1590 'International Tables Vol C Tables 4.2.6.8 and 6.1.1.4'
Cu Cu 0.3200 1.2650 'International Tables Vol C Tables 4.2.6.8 and 6.1.1.4'
N N 0.0060 0.0030 'International Tables Vol C Tables 4.2.6.8 and 6.1.1.4'
O O 0.0110 0.0060 'International Tables Vol C Tables 4.2.6.8 and 6.1.1.4'

loop_
_geom_angle_atom_site_label_1
_geom_angle_atom_site_label_2
_geom_angle_atom_site_label_3
_geom_angle
N3 Cu1 N9 94.5(3)
N3 Cu1 N2 80.8(3)
N3 Cu1 N1 108.8(3)
N3 Cu1 N10 169.5(3)
N9 Cu1 N2 162.1(3)
N9 Cu1 N1 117.7(3)
N9 Cu1 N10 80.7(3)
N2 Cu1 N1 80.1(3)
N10 Cu1 N2 100.9(3)
N10 Cu1 N1 81.7(3)
N4 Cu2 N5 80.1(4)
N4 Cu2 N6 112.4(3)
N4 Cu2 N7 165.2(3)
N8 Cu2 N4 93.9(3)
N8 Cu2 N5 170.9(3)
N8 Cu2 N6 105.8(3)
N8 Cu2 N7 81.7(3)
N5 Cu2 N6 82.9(3)
N5 Cu2 N7 102.5(4)
N7 Cu2 N6 82.4(3)
O12 Cl1 O13 110.1(7)
O12 Cl1 O14 110.3(7)
O12 Cl1 O11 104.2(8)
O13 Cl1 O14 111.5(7)
O11 Cl1 O13 111.0(7)
O11 Cl1 O14 109.4(8)
N4 N3 Cu1 131.5(5)
C4 N3 Cu1 118.8(6)
C4 N3 N4 108.5(7)
N3 N4 Cu2 133.5(6)
N3 N4 C6 106.8(8)
C6 N4 Cu2 119.0(6)
N8 N9 Cu1 132.5(5)
C15 N9 Cu1 118.0(6)
C15 N9 N8 107.5(7)
Cu1 N2 H2 107.0
C2 N2 Cu1 111.1(5)
C2 N2 H2 108.7
C2 N2 C3 111.8(7)
C3 N2 Cu1 111.7(5)
C3 N2 H2 106.2
N9 N8 Cu2 131.8(5)
C13 N8 Cu2 120.0(6)
C13 N8 N9 108.0(7)
C22 N12 N13 103.8(7)
N12 N13 H13 137.9
C24 N13 N12 112.5(7)
C24 N13 H13 109.6
C1 N1 Cu1 105.7(5)
C1 N1 C18B 118.0(18)
C19 N1 Cu1 110.0(5)
C19 N1 C1 112.0(7)
C19 N1 C18B 108.3(14)
C18 N1 Cu1 106.4(14)
C18 N1 C1 106.2(17)
C18 N1 C19 115.9(17)
C18B N1 Cu1 102.2(15)
Cu1 N10 H10 114.3
Cu1 N10 H10A 101.1
C16 N10 Cu1 113.0(6)
C16 N10 H10 114.3
C16 N10 H10A 101.1
C16 N10 C17 97.1(9)
C17 N10 Cu1 101.9(6)
C17 N10 H10 114.3
C17B N10 Cu1 112.5(8)
C17B N10 H10A 101.1
C17B N10 C16 123.5(11)
C21 N11 H11 117.9
C20 N11 H11 107.9
C20 N11 C21 113.2(7)
H14 N14 C25 108.5
H14 N14 C26 104.7
C25 N14 H14 108.5
C25 N14 C26 114.5(8)
C26 N14 H14 104.7
N14 C25 H25A 109.7
N14 C25 H25B 109.1
N14 C25 C24 113.7(7)
H25A C25 H25B 109.5
C24 C25 H25A 107.4
C24 C25 H25B 107.4
Cu2 N5 H5 111.7
C8 N5 Cu2 106.2(6)
C8 N5 H5 110.1
C7 N5 Cu2 110.8(6)
C7 N5 H5 109.4
C7 N5 C8 108.6(10)
N13 C24 C25 122.3(8)
N13 C24 C23 106.5(8)
C23 C24 C25 131.0(8)
N9 C15 C14 109.4(9)
N9 C15 C16 116.9(8)
C14 C15 C16 133.5(9)
N3 C4 C5 108.8(8)
N3 C4 C3 117.5(8)
C5 C4 C3 133.6(8)
C9 N6 Cu2 104.1(6)
C9 N6 C10 111.9(8)
C27 N6 Cu2 109.6(5)
C27 N6 C9 115.1(7)
C27 N6 C10 112.7(8)
C10 N6 Cu2 102.3(6)
N11 C21 H21A 109.4
N11 C21 H21B 109.5
N11 C21 C22 115.2(7)
H21A C21 H21B 109.5
C22 C21 H21A 107.0
C22 C21 H21B 106.2
N12 C22 C21 119.8(7)
N12 C22 C23 111.4(7)
C23 C22 C21 128.7(8)
C15 C14 H14A 119.7
C15 C14 C13 106.0(8)
C13 C14 H14A 134.4
N11 C20 H20A 109.8
N11 C20 H20B 109.2
N11 C20 C19 115.2(8)
H20A C20 H20B 109.5
C19 C20 H20A 106.3
C19 C20 H20B 106.8
N8 C13 C14 109.1(8)
N8 C13 C12 115.7(9)
C14 C13 C12 135.2(8)
C24 C23 C22 105.7(8)
C24 C23 H23 118.9
C22 C23 H23 135.4
N1 C1 H1A 108.7
N1 C1 H1B 109.1
N1 C1 C2 112.1(7)
H1A C1 H1B 109.5
C2 C1 H1A 108.7
C2 C1 H1B 108.6
N5 C8 H8A 109.1
N5 C8 H8B 109.1
H8A C8 H8B 107.8
C9 C8 N5 112.5(10)
C9 C8 H8A 109.1
C9 C8 H8B 109.1
N4 C6 C7 114.4(10)
C5 C6 N4 110.2(8)
C5 C6 C7 135.5(10)
N1 C19 C20 117.7(8)
N1 C19 H19A 108.8
N1 C19 H19B 109.4
C20 C19 H19A 105.3
C20 C19 H19B 105.9
H19A C19 H19B 109.5
Cu2 N7 H7 108.3
C11 N7 Cu2 109.3(6)
C11 N7 H7 109.4
C11 N7 C12 114.7(10)
C12 N7 Cu2 109.8(6)
C12 N7 H7 105.2
N14 C26 H26A 108.5
N14 C26 H26B 109.7
H26A C26 H26B 109.5
C27 C26 N14 113.4(9)
C27 C26 H26A 108.1
C27 C26 H26B 107.6
N2 C2 C1 109.7(7)
N2 C2 H2A 110.1
N2 C2 H2B 109.2
C1 C2 H2A 109.2
C1 C2 H2B 109.1
H2A C2 H2B 109.5
N7 C11 H11A 108.8
N7 C11 H11B 109.5
N7 C11 C10 113.8(9)
H11A C11 H11B 109.5
C10 C11 H11A 107.5
C10 C11 H11B 107.8
C4 C5 H5A 119.1
C6 C5 C4 105.7(8)
C6 C5 H5A 135.2
N6 C9 H9A 109.7
N6 C9 H9B 110.0
C8 C9 N6 112.1(8)
C8 C9 H9A 107.5
C8 C9 H9B 108.0
H9A C9 H9B 109.5
N6 C27 C26 120.0(8)
N6 C27 H27A 109.2
N6 C27 H27B 109.0
C26 C27 H27A 103.7
C26 C27 H27B 105.1
H27A C27 H27B 109.5
N2 C3 C4 109.6(7)
N2 C3 H3A 107.7
N2 C3 H3B 110.2
C4 C3 H3A 109.2
C4 C3 H3B 110.6
H3A C3 H3B 109.5
N6 C10 C11 111.8(9)
N6 C10 H10B 109.7
N6 C10 H10C 109.3
C11 C10 H10B 107.9
C11 C10 H10C 108.6
H10B C10 H10C 109.5
C13 C12 N7 110.7(8)
C13 C12 H12A 109.6
C13 C12 H12B 108.2
N7 C12 H12A 110.6
N7 C12 H12B 108.3
H12A C12 H12B 109.5
N5 C7 C6 109.2(9)
N5 C7 H7A 108.0
N5 C7 H7B 110.4
C6 C7 H7A 108.8
C6 C7 H7B 110.8
H7A C7 H7B 109.5
O24 Cl2 O23 116.5(11)
O24 Cl2 O22 123.6(11)
O24 Cl2 O21B 101.9(16)
O22 Cl2 O23 98.3(14)
O21 Cl2 O24 105.5(19)
O21 Cl2 O23 103.9(16)
O21 Cl2 O22 107(2)
O23B Cl2 O24 109.8(18)
O23B Cl2 O21B 109(2)
O22B Cl2 O24 101(2)
O22B Cl2 O23B 119(3)
O22B Cl2 O21B 114(3)
N10 C16 C15 109.4(8)
N10 C16 H16A 112.1
N10 C16 H16B 107.2
C15 C16 H16A 111.9
C15 C16 H16B 106.6
H16A C16 H16B 109.5
N1 C18 H18A 109.5
N1 C18 H18B 109.5
N1 C18 C17 111(3)
H18A C18 H18B 108.1
C17 C18 H18A 109.5
C17 C18 H18B 109.5
N10 C17 H17A 110.5
N10 C17 H17B 110.5
C18 C17 N10 106(2)
C18 C17 H17A 110.5
C18 C17 H17B 110.5
H17A C17 H17B 108.7
N1 C18B H18C 109.8
N1 C18B H18D 109.8
H18C C18B H18D 108.2
C17B C18B N1 110(3)
C17B C18B H18C 109.8
C17B C18B H18D 109.8
N10 C17B C18B 114(3)
N10 C17B H17C 108.7
N10 C17B H17D 108.7
C18B C17B H17C 108.7
C18B C17B H17D 108.7
H17C C17B H17D 107.6
H2C O2 H2D 101.2
H1C O1 H1D 102.3

loop_
_geom_bond_atom_site_label_1
_geom_bond_atom_site_label_2
_geom_bond_distance
Cu1 N3 1.936(7)
Cu1 N9 1.937(6)
Cu1 N2 2.118(7)
Cu1 N1 2.320(7)
Cu1 N10 2.067(7)
Cu2 N4 1.935(8)
Cu2 N8 1.918(7)
Cu2 N5 2.075(9)
Cu2 N6 2.281(8)
Cu2 N7 2.106(8)
Cl1 O12 1.395(9)
Cl1 O13 1.414(9)
Cl1 O14 1.416(8)
Cl1 O11 1.402(11)
N3 N4 1.354(10)
N3 C4 1.344(11)
N4 C6 1.360(12)
N9 N8 1.373(10)
N9 C15 1.350(11)
N2 H2 0.9600
N2 C2 1.475(12)
N2 C3 1.484(12)
N8 C13 1.347(11)
N12 N13 1.376(10)
N12 C22 1.330(11)
N13 H13 0.8938
N13 C24 1.345(11)
N1 C1 1.472(11)
N1 C19 1.452(11)
N1 C18 1.42(5)
N1 C18B 1.57(5)
N10 H10 0.9800
N10 H10A 0.9800
N10 C16 1.466(13)
N10 C17 1.654(19)
N10 C17B 1.409(19)
N11 H11 0.89(3)
N11 C21 1.467(11)
N11 C20 1.458(12)
N14 H14 0.91(3)
N14 H14 0.91(3)
N14 C25 1.428(12)
N14 C26 1.506(13)
C25 H25A 0.9600
C25 H25B 0.9597
C25 C24 1.508(12)
N5 H5 0.9600
N5 C8 1.507(14)
N5 C7 1.479(15)
C24 C23 1.366(12)
C15 C14 1.373(14)
C15 C16 1.489(15)
C4 C5 1.382(14)
C4 C3 1.486(13)
N6 C9 1.476(12)
N6 C27 1.459(11)
N6 C10 1.476(12)
C21 H21A 0.9598
C21 H21B 0.9603
C21 C22 1.498(11)
C22 C23 1.407(12)
C14 H14A 0.9600
C14 C13 1.377(14)
C20 H20A 0.9603
C20 H20B 0.9599
C20 C19 1.539(14)
C13 C12 1.502(14)
C23 H23 0.9598
C1 H1A 0.9600
C1 H1B 0.9599
C1 C2 1.533(13)
C8 H8A 0.9700
C8 H8B 0.9700
C8 C9 1.463(16)
C6 C5 1.345(14)
C6 C7 1.511(14)
C19 H19A 0.9600
C19 H19B 0.9598
N7 H7 0.9601
N7 C11 1.458(13)
N7 C12 1.506(13)
C26 H26A 0.9603
C26 H26B 0.9600
C26 C27 1.499(14)
C2 H2A 0.9600
C2 H2B 0.9598
C11 H11A 0.9598
C11 H11B 0.9599
C11 C10 1.492(15)
C5 H5A 0.9604
C9 H9A 0.9599
C9 H9B 0.9601
C27 H27A 0.9600
C27 H27B 0.9599
C3 H3A 0.9599
C3 H3B 0.9602
C10 H10B 0.9602
C10 H10C 0.9598
C12 H12A 0.9597
C12 H12B 0.9601
C7 H7A 0.9601
C7 H7B 0.9600
Cl2 O24 1.367(12)
Cl2 O23 1.57(2)
Cl2 O22 1.454(17)
Cl2 O21 1.36(3)
Cl2 O23B 1.33(3)
Cl2 O22B 1.23(2)
Cl2 O21B 1.39(2)
C16 H16A 0.9601
C16 H16B 0.9601
C18 H18A 0.9700
C18 H18B 0.9700
C18 C17 1.49(2)
C17 H17A 0.9700
C17 H17B 0.9700
C18B H18C 0.9700
C18B H18D 0.9700
C18B C17B 1.50(3)
C17B H17C 0.9700
C17B H17D 0.9700
O2 H2C 0.80(2)
O2 H2D 0.85(2)
O1 H1C 0.80(2)
O1 H1D 0.82(2)

loop_
_geom_hbond_atom_site_label_D
_geom_hbond_atom_site_label_H
_geom_hbond_atom_site_label_A
_geom_hbond_distance_DH
_geom_hbond_distance_HA
_geom_hbond_distance_DA
_geom_hbond_angle_DHA
_geom_hbond_site_symmetry_A
N2 H2 O21 0.96 2.09 2.90(3) 141.4 .
N2 H2 O23B 0.96 2.15 3.06(3) 157.7 .
N13 H13 O1 0.89 1.93 2.751(10) 151.4 2_655
N10 H10A O21 0.98 2.07 2.98(3) 154.0 .
N11 H11 N12 0.89 2.37 3.208(10) 157.5 2_645
N14 H14 O2 0.91 2.51 3.340(12) 151.9 2_645
N5 H5 O13 0.96 2.43 3.322(14) 154.6 1_645
O2 H2C N11 0.80 2.05 2.839(10) 167.9 .
O2 H2D O12 0.85 2.21 2.899(12) 138.5 .
O1 H1C N14 0.80 2.27 2.808(10) 125.6 1_455
O1 H1D O2 0.82 2.14 2.907(11) 154.9 .

loop_
_geom_torsion_atom_site_label_1
_geom_torsion_atom_site_label_2
_geom_torsion_atom_site_label_3
_geom_torsion_atom_site_label_4
_geom_torsion
Cu1 N3 N4 Cu2 -2.7(12)
Cu1 N3 N4 C6 167.8(6)
Cu1 N3 C4 C5 -170.8(6)
Cu1 N3 C4 C3 11.2(11)
Cu1 N9 N8 Cu2 11.3(12)
Cu1 N9 N8 C13 -163.8(7)
Cu1 N9 C15 C14 167.9(7)
Cu1 N9 C15 C16 -8.1(12)
Cu1 N2 C2 C1 42.9(9)
Cu1 N2 C3 C4 10.3(9)
Cu1 N1 C1 C2 33.9(8)
Cu1 N1 C19 C20 177.8(6)
Cu1 N1 C18 C17 32(3)
Cu1 N1 C18B C17B -35(3)
Cu1 N10 C16 C15 11.9(11)
Cu1 N10 C17 C18 57(2)
Cu1 N10 C17B C18B -40(2)
Cu2 N4 C6 C5 172.7(6)
Cu2 N4 C6 C7 -6.4(11)
Cu2 N8 C13 C14 -176.5(6)
Cu2 N8 C13 C12 1.5(12)
Cu2 N5 C8 C9 45.3(11)
Cu2 N5 C7 C6 25.4(10)
Cu2 N6 C9 C8 32.2(10)
Cu2 N6 C27 C26 171.4(7)
Cu2 N6 C10 C11 41.4(9)
Cu2 N7 C11 C10 32.4(13)
Cu2 N7 C12 C13 -15.1(13)
N3 N4 C6 C5 0.6(10)
N3 N4 C6 C7 -178.4(8)
N3 C4 C5 C6 2.3(11)
N3 C4 C3 N2 -13.9(11)
N4 N3 C4 C5 -2.0(10)
N4 N3 C4 C3 180.0(7)
N4 C6 C5 C4 -1.8(11)
N4 C6 C7 N5 -13.4(12)
N9 N8 C13 C14 -0.8(10)
N9 N8 C13 C12 177.2(9)
N9 C15 C14 C13 -2.4(11)
N9 C15 C16 N10 -3.1(14)
N8 N9 C15 C14 1.9(11)
N8 N9 C15 C16 -174.0(9)
N8 C13 C12 N7 9.8(15)
N12 N13 C24 C25 -175.6(8)
N12 N13 C24 C23 0.3(10)
N12 C22 C23 C24 0.9(10)
N13 N12 C22 C21 176.2(7)
N13 N12 C22 C23 -0.7(9)
N13 C24 C23 C22 -0.7(10)
N1 C1 C2 N2 -52.6(10)
N1 C18 C17 N10 -61(3)
N1 C18B C17B N10 52(3)
N11 C21 C22 N12 -127.9(8)
N11 C21 C22 C23 48.3(12)
N11 C20 C19 N1 -87.3(10)
N14 C25 C24 N13 140.1(9)
N14 C25 C24 C23 -34.7(15)
N14 C26 C27 N6 73.6(11)
H14 N14 C25 C24 60.2
H14 N14 C26 C27 29.7
C25 N14 C26 C27 148.4(8)
C25 C24 C23 C22 174.8(9)
N5 C8 C9 N6 -54.4(12)
C15 N9 N8 Cu2 174.3(7)
C15 N9 N8 C13 -0.7(10)
C15 C14 C13 N8 1.9(11)
C15 C14 C13 C12 -175.5(13)
C4 N3 N4 Cu2 -169.6(7)
C4 N3 N4 C6 0.9(9)
C21 N11 C20 C19 -141.2(8)
C21 C22 C23 C24 -175.6(8)
C22 N12 N13 C24 0.2(9)
C14 C15 C16 N10 -177.8(11)
C14 C13 C12 N7 -173.0(11)
C20 N11 C21 C22 49.8(10)
C1 N1 C19 C20 60.5(10)
C1 N1 C18 C17 145(2)
C1 N1 C18B C17B 80(3)
C8 N5 C7 C6 -90.9(10)
C19 N1 C1 C2 153.7(8)
C19 N1 C18 C17 -90(3)
C19 N1 C18B C17B -151(2)
N7 C11 C10 N6 -53.0(13)
C26 N14 C25 C24 -56.4(12)
C2 N2 C3 C4 135.5(8)
C11 N7 C12 C13 108.3(11)
C5 C4 C3 N2 168.7(10)
C5 C6 C7 N5 167.8(11)
C9 N6 C27 C26 -71.8(12)
C9 N6 C10 C11 -69.4(11)
C27 N6 C9 C8 -87.8(11)
C27 N6 C10 C11 159.0(8)
C3 N2 C2 C1 -82.6(9)
C3 C4 C5 C6 179.9(10)
C10 N6 C9 C8 141.9(10)
C10 N6 C27 C26 58.2(11)
C12 N7 C11 C10 -91.3(12)
C7 N5 C8 C9 164.5(9)
C7 C6 C5 C4 177.0(11)
C16 N10 C17 C18 173(2)
C16 N10 C17B C18B 102(2)
C16 C15 C14 C13 172.6(12)
C18 N1 C1 C2 -78.9(17)
C18 N1 C19 C20 -61.6(18)
C18 N1 C18B C17B 77(12)
C17 N10 C16 C15 -94.4(11)
C17 N10 C17B C18B 43(2)
C18B N1 C1 C2 -79.6(17)
C18B N1 C19 C20 -71(2)
C18B N1 C18 C17 -38(11)
C17B N10 C16 C15 -129.5(14)
C17B N10 C17 C18 -53(3)
